data_7042867
loop_
_publ_author_name
'Liu, Wenhui'
'Wang, Qi'
'Zheng, Yan'
'Wang, Shubin'
'Yan, Yan'
'Yang, Yanzhao'

_publ_section_title
;
 Extraction behaviour and mechanism of Pt(IV) and Pd(II) by liquid-liquid
 extraction with ionic liquid [HBBIm]Br
;
_journal_name_full 'Dalton Trans.'
_journal_paper_doi 10.1039/C7DT01142C
_journal_year 2017
_chemical_formula_sum 'C22 H28 Br2 N4 Pd'
_chemical_formula_weight 614.70
_space_group_crystal_system monoclinic
_space_group_IT_number 14
_space_group_name_Hall '-P 2ybc'
_space_group_name_H-M_alt 'P 1 21/c 1'
_symmetry_space_group_name_Hall '-P 2ybc'
_symmetry_space_group_name_H-M 'P 1 21/c 1'
_atom_sites_solution_hydrogens geom
_audit_creation_method SHELXL-2014/7
_audit_update_record
;
2017-04-17 deposited with the CCDC.
2017-05-02 downloaded from the CCDC.
;
_cell_angle_alpha 90
_cell_angle_beta 101.993(2)
_cell_angle_gamma 90
_cell_formula_units_Z 2
_cell_length_a 12.303(3)
_cell_length_b 5.3098(11)
_cell_length_c 18.885(4)
_cell_measurement_reflns_used 2789
_cell_measurement_temperature 173(2)
_cell_measurement_theta_max 23.18
_cell_measurement_theta_min 2.49
_cell_volume 1206.8(5)
_computing_structure_refinement 'SHELXL-2014/7 (Sheldrick, 2014)'
_diffrn_ambient_temperature 173(2)
_diffrn_measured_fraction_theta_full 0.996
_diffrn_measured_fraction_theta_max 0.996
_diffrn_measurement_device_type 'CCD area detector'
_diffrn_radiation_type MoK\a
_diffrn_radiation_wavelength 0.710
_diffrn_reflns_av_R_equivalents 0.0543
_diffrn_reflns_av_unetI/netI 0.0462
_diffrn_reflns_Laue_measured_fraction_full 0.996
_diffrn_reflns_Laue_measured_fraction_max 0.996
_diffrn_reflns_limit_h_max 14
_diffrn_reflns_limit_h_min -14
_diffrn_reflns_limit_k_max 6
_diffrn_reflns_limit_k_min -6
_diffrn_reflns_limit_l_max 22
_diffrn_reflns_limit_l_min -22
_diffrn_reflns_number 9849
_diffrn_reflns_point_group_measured_fraction_full 0.996
_diffrn_reflns_point_group_measured_fraction_max 0.996
_diffrn_reflns_theta_full 24.992
_diffrn_reflns_theta_max 24.992
_diffrn_reflns_theta_min 2.203
_exptl_absorpt_coefficient_mu 4.095
_exptl_crystal_colour red
_exptl_crystal_density_diffrn 1.692
_exptl_crystal_description block
_exptl_crystal_F_000 608
_exptl_crystal_size_max 0.100
_exptl_crystal_size_mid 0.040
_exptl_crystal_size_min 0.020
_refine_diff_density_max 1.532
_refine_diff_density_min -1.158
_refine_diff_density_rms 0.161
_refine_ls_extinction_method none
_refine_ls_goodness_of_fit_ref 1.098
_refine_ls_hydrogen_treatment constr
_refine_ls_matrix_type full
_refine_ls_number_parameters 134
_refine_ls_number_reflns 2122
_refine_ls_number_restraints 0
_refine_ls_restrained_S_all 1.098
_refine_ls_R_factor_all 0.0730
_refine_ls_R_factor_gt 0.0571
_refine_ls_shift/su_max 0.000
_refine_ls_shift/su_mean 0.000
_refine_ls_structure_factor_coef Fsqd
_refine_ls_weighting_details 'w=1/[\s^2^(Fo^2^)+(0.0750P)^2^+9.3808P] where P=(Fo^2^+2Fc^2^)/3'
_refine_ls_weighting_scheme calc
_refine_ls_wR_factor_gt 0.1542
_refine_ls_wR_factor_ref 0.1679
_reflns_Friedel_coverage 0.000
_reflns_number_gt 1751
_reflns_number_total 2122
_reflns_threshold_expression 'I > 2\s(I)'
_cod_data_source_file c7dt01142c1.cif
_cod_data_source_block P
_cod_original_cell_volume 1206.8(4)
_cod_database_code 7042867
_shelx_shelxl_version_number 2014/7
_shelx_space_group_comment
;
The symmetry employed for this shelxl refinement is uniquely defined
by the following loop, which should always be used as a source of
symmetry information in preference to the above space-group names.
They are only intended as comments.
;
_shelx_estimated_absorpt_t_min 0.685
_shelx_estimated_absorpt_t_max 0.923

loop_
_space_group_symop_operation_xyz
'x, y, z'
'-x, y+1/2, -z+1/2'
'-x, -y, -z'
'x, -y-1/2, z-1/2'

loop_
_atom_site_label
_atom_site_type_symbol
_atom_site_fract_x
_atom_site_fract_y
_atom_site_fract_z
_atom_site_U_iso_or_equiv
_atom_site_adp_type
_atom_site_occupancy
_atom_site_site_symmetry_order
_atom_site_calc_flag
_atom_site_refinement_flags_posn
_atom_site_refinement_flags_adp
_atom_site_refinement_flags_occupancy
Pd1 Pd 0.5000 0.5000 0.5000 0.0301(3) Uani 1 2 d S . P
Br1 Br 0.66571(9) 0.5815(2) 0.45362(6) 0.0587(4) Uani 1 1 d . . .
N1 N 0.2815(6) 0.9531(12) 0.3593(4) 0.0383(16) Uani 1 1 d . . .
N2 N 0.4054(5) 0.6868(12) 0.4172(3) 0.0351(15) Uani 1 1 d . . .
C1 C -0.0443(12) 0.744(4) 0.4000(11) 0.138(7) Uani 1 1 d . . .
H1A H -0.1015 0.8705 0.3908 0.206 Uiso 1 1 calc R U .
H1B H -0.0456 0.6612 0.4449 0.206 Uiso 1 1 calc R U .
H1C H -0.0569 0.6234 0.3614 0.206 Uiso 1 1 calc R U .
C2 C 0.0620(12) 0.862(3) 0.4042(10) 0.112(6) Uani 1 1 d . . .
H2A H 0.1178 0.7297 0.4114 0.135 Uiso 1 1 calc R U .
H2B H 0.0767 0.9668 0.4471 0.135 Uiso 1 1 calc R U .
C3 C 0.0786(10) 1.021(2) 0.3407(8) 0.081(4) Uani 1 1 d . . .
H3A H 0.0226 1.1526 0.3327 0.097 Uiso 1 1 calc R U .
H3B H 0.0662 0.9162 0.2977 0.097 Uiso 1 1 calc R U .
C4 C 0.1921(7) 1.1436(17) 0.3493(5) 0.048(2) Uani 1 1 d . . .
H4A H 0.1945 1.2435 0.3066 0.058 Uiso 1 1 calc R U .
H4B H 0.2041 1.2556 0.3907 0.058 Uiso 1 1 calc R U .
C5 C 0.3422(7) 0.8795(15) 0.4234(4) 0.0366(18) Uani 1 1 d . . .
H5 H 0.3397 0.9570 0.4672 0.044 Uiso 1 1 calc R U .
C6 C 0.3050(6) 0.7938(15) 0.3077(4) 0.0337(17) Uani 1 1 d . . .
C7 C 0.3836(6) 0.6259(14) 0.3439(4) 0.0308(16) Uani 1 1 d . . .
C8 C 0.4255(7) 0.4330(15) 0.3066(5) 0.0381(19) Uani 1 1 d . . .
H8 H 0.4782 0.3200 0.3307 0.046 Uiso 1 1 calc R U .
C9 C 0.3863(8) 0.4172(18) 0.2339(5) 0.047(2) Uani 1 1 d . . .
H9 H 0.4105 0.2870 0.2081 0.057 Uiso 1 1 calc R U .
C10 C 0.3100(8) 0.594(2) 0.1971(5) 0.050(2) Uani 1 1 d . . .
H10 H 0.2879 0.5827 0.1470 0.060 Uiso 1 1 calc R U .
C11 C 0.2677(7) 0.7798(18) 0.2324(4) 0.046(2) Uani 1 1 d . . .
H11 H 0.2160 0.8937 0.2077 0.056 Uiso 1 1 calc R U .

loop_
_atom_site_aniso_label
_atom_site_aniso_U_11
_atom_site_aniso_U_22
_atom_site_aniso_U_33
_atom_site_aniso_U_23
_atom_site_aniso_U_13
_atom_site_aniso_U_12
Pd1 0.0351(5) 0.0297(5) 0.0248(4) -0.0014(3) 0.0047(3) 0.0041(4)
Br1 0.0597(7) 0.0656(7) 0.0528(6) -0.0003(5) 0.0164(5) -0.0011(5)
N1 0.040(4) 0.025(4) 0.047(4) 0.004(3) 0.002(3) 0.008(3)
N2 0.045(4) 0.032(4) 0.029(3) -0.001(3) 0.009(3) 0.003(3)
C1 0.067(10) 0.154(18) 0.190(19) 0.035(15) 0.024(11) -0.015(10)
C2 0.075(9) 0.100(12) 0.164(16) 0.049(11) 0.031(10) 0.009(8)
C3 0.054(7) 0.074(8) 0.108(11) 0.003(7) 0.005(7) 0.023(6)
C4 0.048(5) 0.036(5) 0.058(6) 0.009(4) 0.007(4) 0.016(4)
C5 0.050(5) 0.030(4) 0.030(4) -0.005(3) 0.008(4) 0.005(4)
C6 0.033(4) 0.030(4) 0.037(4) 0.001(3) 0.004(3) -0.001(3)
C7 0.034(4) 0.027(4) 0.031(4) 0.000(3) 0.005(3) -0.004(3)
C8 0.039(5) 0.034(4) 0.042(5) -0.003(3) 0.009(4) 0.001(3)
C9 0.058(6) 0.044(5) 0.043(5) -0.011(4) 0.017(4) -0.006(4)
C10 0.058(6) 0.062(6) 0.028(4) -0.004(4) 0.006(4) -0.014(5)
C11 0.046(5) 0.051(5) 0.038(5) 0.008(4) -0.001(4) 0.003(4)

loop_
_atom_type_symbol
_atom_type_description
_atom_type_scat_dispersion_real
_atom_type_scat_dispersion_imag
_atom_type_scat_source
C C 0.0033 0.0016 'International Tables Vol C Tables 4.2.6.8 and 6.1.1.4'
H H 0.0000 0.0000 'International Tables Vol C Tables 4.2.6.8 and 6.1.1.4'
Br Br -0.2901 2.4595 'International Tables Vol C Tables 4.2.6.8 and 6.1.1.4'
N N 0.0061 0.0033 'International Tables Vol C Tables 4.2.6.8 and 6.1.1.4'
Pd Pd -0.9988 1.0072 'International Tables Vol C Tables 4.2.6.8 and 6.1.1.4'

loop_
_geom_angle_atom_site_label_1
_geom_angle_atom_site_label_2
_geom_angle_atom_site_label_3
_geom_angle
_geom_angle_site_symmetry_1
_geom_angle_site_symmetry_3
N2 Pd1 N2 180.0 . 3_666
N2 Pd1 Br1 88.53(19) . 3_666
N2 Pd1 Br1 91.47(19) 3_666 3_666
N2 Pd1 Br1 91.47(19) . .
N2 Pd1 Br1 88.54(19) 3_666 .
Br1 Pd1 Br1 180.00(4) 3_666 .
C5 N1 C6 107.6(6) . .
C5 N1 C4 125.2(7) . .
C6 N1 C4 126.5(7) . .
C5 N2 C7 106.0(6) . .
C5 N2 Pd1 125.3(5) . .
C7 N2 Pd1 128.3(5) . .
C1 C2 C3 118.0(15) . .
C2 C3 C4 115.3(11) . .
N1 C4 C3 111.4(8) . .
N2 C5 N1 112.2(7) . .
N1 C6 C7 106.0(7) . .
N1 C6 C11 133.1(8) . .
C7 C6 C11 120.9(8) . .
C6 C7 N2 108.1(7) . .
C6 C7 C8 121.0(7) . .
N2 C7 C8 130.9(7) . .
C9 C8 C7 117.5(8) . .
C8 C9 C10 121.2(8) . .
C11 C10 C9 121.9(8) . .
C10 C11 C6 117.3(8) . .

loop_
_geom_bond_atom_site_label_1
_geom_bond_atom_site_label_2
_geom_bond_distance
_geom_bond_site_symmetry_2
Pd1 N2 2.007(6) .
Pd1 N2 2.007(6) 3_666
Pd1 Br1 2.4193(11) 3_666
Pd1 Br1 2.4193(11) .
N1 C5 1.341(10) .
N1 C6 1.366(10) .
N1 C4 1.477(10) .
N2 C5 1.304(10) .
N2 C7 1.393(9) .
C1 C2 1.435(19) .
C2 C3 1.517(19) .
C3 C4 1.518(15) .
C6 C7 1.386(11) .
C6 C11 1.403(11) .
C7 C8 1.400(11) .
C8 C9 1.360(13) .
C9 C10 1.404(14) .
C10 C11 1.354(13) .
